data_7244743
loop_
_publ_author_name
'Zi\'o\/lkowska, Aleksandra'
'Szynkiewicz, Natalia'
'Ponikiewski, \/Lukasz'

_publ_section_title
;
 Activation of the C&#xE001;P bond in phosphanylphosphaalkenes
 (C&#xE001;P--P bond system) in the reaction with nucleophilic reagents:
 MeLi, nBuLi and tBuLi
;
_journal_issue 18
_journal_name_full 'RSC Advances'
_journal_page_first 10989
_journal_page_last 10996
_journal_paper_doi 10.1039/D1RA09215D
_journal_volume 12
_journal_year 2022
_chemical_formula_moiety 'C29 H46 P3, C12 H30 Li1 O6'
_chemical_formula_sum 'C41 H76 Li O6 P3'
_chemical_formula_weight 764.86
_chemical_properties_physical Air-sensitive,Moisture-sensitive,Oxygen-sensitive
_space_group_IT_number 2
_space_group_name_Hall '-P 1'
_space_group_name_H-M_alt 'P -1'
_symmetry_cell_setting triclinic
_symmetry_Int_Tables_number 2
_symmetry_space_group_name_Hall '-P 1'
_symmetry_space_group_name_H-M 'P -1'
_atom_sites_solution_hydrogens geom
_audit_conform_dict_location ftp://ftp.iucr.org/pub/cif_core.dic
_audit_conform_dict_name cif_core.dic
_audit_conform_dict_version 2.4.3
_audit_creation_date 2021-07-01T10:19:28-00:00
_audit_creation_method 'WinGX routine CIF_UPDATE'
_audit_update_record
;
2021-10-06 deposited with the CCDC.	2022-03-31 downloaded from the CCDC.
;
_cell_angle_alpha 61.528(6)
_cell_angle_beta 71.074(5)
_cell_angle_gamma 68.526(7)
_cell_formula_units_Z 2
_cell_length_a 11.4465(8)
_cell_length_b 15.6595(16)
_cell_length_c 16.0158(10)
_cell_measurement_reflns_used 13118
_cell_measurement_temperature 120(2)
_cell_measurement_theta_max 29.51
_cell_measurement_theta_min 2.65
_cell_measurement_wavelength 0.71073
_cell_volume 2308.7(4)
_computing_cell_refinement
;
X-Area Recipe 1.34.0.0 (STOE, 2019)
;
_computing_data_collection
;
X-Area WinXpose 2.0.22.0 (STOE, 2016)
;
_computing_data_reduction
;
X-Area Integrate 1.77.0.0 (STOE, 2019)
X-Area X-Red32 1.65.0.0 (STOE, 2018) 
;
_computing_molecular_graphics 'Ortep for Windows (Farrugia, 2012)'
_computing_publication_material 'WinGX publication routines (Farrugia, 2012)'
_computing_structure_refinement 'SHELXL-2018/1 (Sheldrick, 2018)'
_diffrn_ambient_temperature 120(2)
_diffrn_detector 'image plate (34 cm diameter)'
_diffrn_detector_area_resol_mean 6.67
_diffrn_detector_type 'STOE Imaging Plate'
_diffrn_measured_fraction_theta_full 0.994
_diffrn_measured_fraction_theta_max 0.994
_diffrn_measurement_details ' 215 frames, detector distance = 100 mm'
_diffrn_measurement_device '2-circle diffractometer'
_diffrn_measurement_device_type 'STOE IPDS 2T'
_diffrn_measurement_method 'rotation method, \w scans'
_diffrn_radiation_collimation '0.6 mm diameter'
_diffrn_radiation_monochromator 'parabolic x-ray mirror'
_diffrn_radiation_polarisn_norm 270
_diffrn_radiation_probe x-ray
_diffrn_radiation_type MoK\a
_diffrn_radiation_wavelength 0.71073
_diffrn_reflns_av_R_equivalents 0.0487
_diffrn_reflns_av_unetI/netI 0.079
_diffrn_reflns_Laue_measured_fraction_full 0.994
_diffrn_reflns_Laue_measured_fraction_max 0.994
_diffrn_reflns_limit_h_max 15
_diffrn_reflns_limit_h_min -13
_diffrn_reflns_limit_k_max 20
_diffrn_reflns_limit_k_min -20
_diffrn_reflns_limit_l_max 21
_diffrn_reflns_limit_l_min -21
_diffrn_reflns_number 21425
_diffrn_reflns_point_group_measured_fraction_full 0.994
_diffrn_reflns_point_group_measured_fraction_max 0.994
_diffrn_reflns_theta_full 25.242
_diffrn_reflns_theta_max 27.998
_diffrn_reflns_theta_min 2.517
_diffrn_source 'GeniX Mo, 0.05 x 0.05 mm2 microfocus'
_diffrn_source_current 1.000
_diffrn_source_power 0.050
_diffrn_source_voltage 50
_diffrn_standards_number 0
_exptl_absorpt_coefficient_mu 0.169
_exptl_absorpt_correction_type none
_exptl_crystal_colour red
_exptl_crystal_density_diffrn 1.1
_exptl_crystal_density_method 'not measured'
_exptl_crystal_description block
_exptl_crystal_F_000 836
_exptl_crystal_size_max 0.19
_exptl_crystal_size_mid 0.19
_exptl_crystal_size_min 0.18
_refine_diff_density_max 0.414
_refine_diff_density_min -0.362
_refine_diff_density_rms 0.056
_refine_ls_extinction_method none
_refine_ls_goodness_of_fit_ref 0.967
_refine_ls_hydrogen_treatment constr
_refine_ls_matrix_type full
_refine_ls_number_constraints 0
_refine_ls_number_parameters 478
_refine_ls_number_reflns 11083
_refine_ls_number_restraints 0
_refine_ls_restrained_S_all 0.967
_refine_ls_R_factor_all 0.091
_refine_ls_R_factor_gt 0.0468
_refine_ls_shift/su_max 0
_refine_ls_shift/su_mean 0
_refine_ls_structure_factor_coef Fsqd
_refine_ls_weighting_details 'w=1/[\s^2^(Fo^2^)+(0.0611P)^2^] where P=(Fo^2^+2Fc^2^)/3'
_refine_ls_weighting_scheme calc
_refine_ls_wR_factor_gt 0.1065
_refine_ls_wR_factor_ref 0.1179
_reflns_Friedel_coverage 0
_reflns_number_gt 6913
_reflns_number_total 11083
_reflns_threshold_expression 'I > 2\s(I)'
_cod_data_source_file d1ra09215d2.cif
_cod_data_source_block 4
_cod_database_code 7244743
_shelx_estimated_absorpt_t_min 0.969
_shelx_estimated_absorpt_t_max 0.97

loop_
_symmetry_equiv_pos_as_xyz
'x, y, z'
'-x, -y, -z'

loop_
_atom_site_label
_atom_site_type_symbol
_atom_site_fract_x
_atom_site_fract_y
_atom_site_fract_z
_atom_site_U_iso_or_equiv
_atom_site_adp_type
_atom_site_occupancy
_atom_site_site_symmetry_order
_atom_site_calc_flag
_atom_site_refinement_flags_posn
_atom_site_refinement_flags_adp
_atom_site_refinement_flags_occupancy
_atom_site_disorder_assembly
_atom_site_disorder_group
C1 C 0.48915(19) 0.28929(15) 0.61943(14) 0.0260(4) Uani 1 1 d . . . . .
C2 C 0.62037(19) 0.28883(17) 0.55191(15) 0.0323(5) Uani 1 1 d . . . . .
H2A H 0.609456 0.312905 0.485431 0.048 Uiso 1 1 calc R U . . .
H2B H 0.675543 0.220298 0.572113 0.048 Uiso 1 1 calc R U . . .
H2C H 0.659616 0.332975 0.55522 0.048 Uiso 1 1 calc R U . . .
C3 C 0.4069(2) 0.39758(17) 0.58925(16) 0.0373(5) Uani 1 1 d . . . . .
H3A H 0.440544 0.436237 0.605139 0.056 Uiso 1 1 calc R U . . .
H3B H 0.318777 0.398001 0.623775 0.056 Uiso 1 1 calc R U . . .
H3C H 0.408749 0.427885 0.519489 0.056 Uiso 1 1 calc R U . . .
C4 C 0.4276(2) 0.2267(2) 0.60467(17) 0.0428(6) Uani 1 1 d . . . . .
H4A H 0.34096 0.229454 0.642937 0.064 Uiso 1 1 calc R U . . .
H4B H 0.478666 0.156815 0.625497 0.064 Uiso 1 1 calc R U . . .
H4C H 0.423774 0.253749 0.536131 0.064 Uiso 1 1 calc R U . . .
C5 C 0.37464(18) 0.22654(15) 0.83934(14) 0.0245(4) Uani 1 1 d . . . . .
C6 C 0.2831(2) 0.32981(16) 0.82636(17) 0.0361(5) Uani 1 1 d . . . . .
H6A H 0.212453 0.322952 0.881777 0.054 Uiso 1 1 calc R U . . .
H6B H 0.249287 0.358473 0.766985 0.054 Uiso 1 1 calc R U . . .
H6C H 0.328909 0.374228 0.822009 0.054 Uiso 1 1 calc R U . . .
C7 C 0.3037(2) 0.15862(17) 0.84176(17) 0.0354(5) Uani 1 1 d . . . . .
H7A H 0.363573 0.093952 0.845363 0.053 Uiso 1 1 calc R U . . .
H7B H 0.267374 0.191004 0.782983 0.053 Uiso 1 1 calc R U . . .
H7C H 0.234927 0.147631 0.898458 0.053 Uiso 1 1 calc R U . . .
C8 C 0.4162(2) 0.17757(17) 0.93715(15) 0.0316(5) Uani 1 1 d . . . . .
H8A H 0.341403 0.16763 0.989017 0.047 Uiso 1 1 calc R U . . .
H8B H 0.456298 0.221223 0.940449 0.047 Uiso 1 1 calc R U . . .
H8C H 0.47757 0.112485 0.944653 0.047 Uiso 1 1 calc R U . . .
C9 C 0.56059(17) 0.37765(14) 0.82715(13) 0.0199(4) Uani 1 1 d . . . . .
H9 H 0.560542 0.330205 0.892341 0.024 Uiso 1 1 calc R U . . .
C10 C 0.51500(16) 0.48084(13) 0.80633(13) 0.0173(4) Uani 1 1 d . . . . .
C11 C 0.48158(16) 0.51800(14) 0.87972(13) 0.0190(4) Uani 1 1 d . . . . .
H11 H 0.486994 0.470982 0.944508 0.023 Uiso 1 1 calc R U . . .
C12 C 0.44206(16) 0.61880(14) 0.86009(13) 0.0192(4) Uani 1 1 d . . . . .
H12 H 0.420983 0.638522 0.911918 0.023 Uiso 1 1 calc R U . . .
C13 C 0.43159(16) 0.69380(13) 0.76658(13) 0.0172(4) Uani 1 1 d . . . . .
C14 C 0.46011(17) 0.65862(14) 0.69474(14) 0.0204(4) Uani 1 1 d . . . . .
H14 H 0.452553 0.706482 0.630515 0.024 Uiso 1 1 calc R U . . .
C15 C 0.49855(17) 0.55818(14) 0.71251(14) 0.0209(4) Uani 1 1 d . . . . .
H15 H 0.514695 0.53965 0.660538 0.025 Uiso 1 1 calc R U . . .
C16 C 0.39236(16) 0.80145(13) 0.74460(13) 0.0176(4) Uani 1 1 d . . . . .
C17 C 0.32779(17) 0.83848(14) 0.81635(15) 0.0226(4) Uani 1 1 d . . . . .
H17 H 0.312266 0.792433 0.881797 0.027 Uiso 1 1 calc R U . . .
C18 C 0.28628(18) 0.94052(15) 0.79384(16) 0.0279(5) Uani 1 1 d . . . . .
H18 H 0.242618 0.963042 0.844094 0.033 Uiso 1 1 calc R U . . .
C19 C 0.30699(19) 1.01002(15) 0.70015(16) 0.0298(5) Uani 1 1 d . . . . .
H19 H 0.276088 1.079929 0.685233 0.036 Uiso 1 1 calc R U . . .
C20 C 0.37387(18) 0.97597(15) 0.62793(15) 0.0265(5) Uani 1 1 d . . . . .
H20 H 0.391016 1.022855 0.563082 0.032 Uiso 1 1 calc R U . . .
C21 C 0.41569(17) 0.87423(14) 0.64980(14) 0.0213(4) Uani 1 1 d . . . . .
H21 H 0.461728 0.852606 0.59922 0.026 Uiso 1 1 calc R U . . .
C22 C 0.90307(18) 0.34836(15) 0.65657(14) 0.0245(4) Uani 1 1 d . . . . .
C23 C 1.04702(18) 0.30539(17) 0.65713(16) 0.0333(5) Uani 1 1 d . . . . .
H23A H 1.092393 0.356053 0.607896 0.05 Uiso 1 1 calc R U . . .
H23B H 1.077566 0.245631 0.642984 0.05 Uiso 1 1 calc R U . . .
H23C H 1.062948 0.287068 0.720852 0.05 Uiso 1 1 calc R U . . .
C24 C 0.8549(2) 0.43628(16) 0.68617(17) 0.0337(5) Uani 1 1 d . . . . .
H24A H 0.905561 0.485396 0.644061 0.051 Uiso 1 1 calc R U . . .
H24B H 0.863294 0.411826 0.753347 0.051 Uiso 1 1 calc R U . . .
H24C H 0.765014 0.46816 0.680146 0.051 Uiso 1 1 calc R U . . .
C25 C 0.8854(2) 0.38881(17) 0.55247(15) 0.0341(5) Uani 1 1 d . . . . .
H25A H 0.794814 0.420256 0.548729 0.051 Uiso 1 1 calc R U . . .
H25B H 0.915364 0.333366 0.531951 0.051 Uiso 1 1 calc R U . . .
H25C H 0.934851 0.438716 0.510035 0.051 Uiso 1 1 calc R U . . .
C26 C 0.85840(18) 0.17065(15) 0.85367(14) 0.0258(4) Uani 1 1 d . . . . .
C27 C 0.98775(19) 0.09353(16) 0.84780(16) 0.0338(5) Uani 1 1 d . . . . .
H27A H 1.055607 0.128712 0.811183 0.051 Uiso 1 1 calc R U . . .
H27B H 0.985457 0.054821 0.815304 0.051 Uiso 1 1 calc R U . . .
H27C H 1.004572 0.047957 0.913176 0.051 Uiso 1 1 calc R U . . .
C28 C 0.8644(2) 0.23082(17) 0.90402(16) 0.0336(5) Uani 1 1 d . . . . .
H28A H 0.873533 0.186163 0.971229 0.05 Uiso 1 1 calc R U . . .
H28B H 0.785704 0.284574 0.902604 0.05 Uiso 1 1 calc R U . . .
H28C H 0.937792 0.26018 0.870408 0.05 Uiso 1 1 calc R U . . .
C29 C 0.7571(2) 0.11203(16) 0.91562(16) 0.0342(5) Uani 1 1 d . . . . .
H29A H 0.746363 0.078687 0.881074 0.051 Uiso 1 1 calc R U . . .
H29B H 0.675792 0.158343 0.92873 0.051 Uiso 1 1 calc R U . . .
H29C H 0.784179 0.061473 0.976791 0.051 Uiso 1 1 calc R U . . .
C30 C 0.1362(2) 0.60503(18) 0.68281(17) 0.0377(6) Uani 1 1 d . . . . .
H30A H 0.229701 0.583315 0.672047 0.057 Uiso 1 1 calc R U . . .
H30B H 0.107886 0.644911 0.620419 0.057 Uiso 1 1 calc R U . . .
H30C H 0.1013 0.54596 0.718456 0.057 Uiso 1 1 calc R U . . .
C31 C 0.13530(19) 0.61169(15) 0.82697(15) 0.0280(5) Uani 1 1 d . . . . .
H31A H 0.227606 0.578381 0.817186 0.034 Uiso 1 1 calc R U . . .
H31B H 0.088514 0.55964 0.872063 0.034 Uiso 1 1 calc R U . . .
C32 C 0.11108(18) 0.68662(16) 0.86752(16) 0.0287(5) Uani 1 1 d . . . . .
H32A H 0.129061 0.651554 0.934017 0.034 Uiso 1 1 calc R U . . .
H32B H 0.167689 0.732518 0.82731 0.034 Uiso 1 1 calc R U . . .
C33 C -0.0488(2) 0.81341(18) 0.90862(17) 0.0377(6) Uani 1 1 d . . . . .
H33A H -0.040607 0.7777 0.976827 0.056 Uiso 1 1 calc R U . . .
H33B H -0.136453 0.854677 0.903258 0.056 Uiso 1 1 calc R U . . .
H33C H 0.010496 0.856636 0.873453 0.056 Uiso 1 1 calc R U . . .
C34 C 0.1129(2) 0.89341(18) 0.61958(19) 0.0442(6) Uani 1 1 d . . . . .
H34A H 0.12919 0.950598 0.558616 0.066 Uiso 1 1 calc R U . . .
H34B H 0.162319 0.830649 0.612182 0.066 Uiso 1 1 calc R U . . .
H34C H 0.138438 0.896351 0.670751 0.066 Uiso 1 1 calc R U . . .
C35 C -0.0942(2) 0.98451(16) 0.66172(18) 0.0377(6) Uani 1 1 d . . . . .
H35A H -0.078973 1.045569 0.603528 0.045 Uiso 1 1 calc R U . . .
H35B H -0.070032 0.983927 0.716049 0.045 Uiso 1 1 calc R U . . .
C36 C -0.2318(2) 0.98481(15) 0.68559(17) 0.0365(5) Uani 1 1 d . . . . .
H36A H -0.285288 1.040413 0.705359 0.044 Uiso 1 1 calc R U . . .
H36B H -0.258971 0.994429 0.628305 0.044 Uiso 1 1 calc R U . . .
C37 C -0.37809(19) 0.88968(18) 0.79784(17) 0.0359(5) Uani 1 1 d . . . . .
H37A H -0.42263 0.941199 0.823575 0.054 Uiso 1 1 calc R U . . .
H37B H -0.385227 0.823579 0.84911 0.054 Uiso 1 1 calc R U . . .
H37C H -0.416691 0.903869 0.744707 0.054 Uiso 1 1 calc R U . . .
C38 C -0.1565(3) 0.82011(19) 0.55206(18) 0.0485(6) Uani 1 1 d . . . . .
H38A H -0.161719 0.789671 0.512691 0.073 Uiso 1 1 calc R U . . .
H38B H -0.082801 0.849265 0.522515 0.073 Uiso 1 1 calc R U . . .
H38C H -0.234735 0.872935 0.555789 0.073 Uiso 1 1 calc R U . . .
C39 C -0.2430(2) 0.69665(18) 0.68953(19) 0.0389(6) Uani 1 1 d . . . . .
H39A H -0.246456 0.666264 0.648788 0.047 Uiso 1 1 calc R U . . .
H39B H -0.325945 0.745509 0.696538 0.047 Uiso 1 1 calc R U . . .
C40 C -0.2179(2) 0.61724(17) 0.78613(19) 0.0395(6) Uani 1 1 d . . . . .
H40A H -0.289946 0.58516 0.82065 0.047 Uiso 1 1 calc R U . . .
H40B H -0.139203 0.564915 0.778761 0.047 Uiso 1 1 calc R U . . .
C41 C -0.2054(3) 0.5989(2) 0.93901(18) 0.0538(7) Uani 1 1 d . . . . .
H41A H -0.289068 0.584004 0.968957 0.081 Uiso 1 1 calc R U . . .
H41B H -0.189492 0.632633 0.9709 0.081 Uiso 1 1 calc R U . . .
H41C H -0.138895 0.536212 0.945908 0.081 Uiso 1 1 calc R U . . .
Li1 Li -0.0908(3) 0.7670(3) 0.7500(3) 0.0257(7) Uani 1 1 d . . . . .
O1 O 0.09219(12) 0.66454(10) 0.73735(10) 0.0269(3) Uani 1 1 d . . . . .
O2 O -0.01924(12) 0.74231(11) 0.86824(10) 0.0275(3) Uani 1 1 d . . . . .
O3 O -0.01976(13) 0.89725(10) 0.64456(11) 0.0308(3) Uani 1 1 d . . . . .
O4 O -0.24658(13) 0.89024(10) 0.76305(11) 0.0299(3) Uani 1 1 d . . . . .
O5 O -0.14228(13) 0.74599(11) 0.64576(11) 0.0305(3) Uani 1 1 d . . . . .
O6 O -0.20372(13) 0.66281(11) 0.83914(11) 0.0328(4) Uani 1 1 d . . . . .
P1 P 0.52833(5) 0.22267(4) 0.74658(4) 0.02031(12) Uani 1 1 d . . . . .
P2 P 0.61780(4) 0.33545(4) 0.73358(4) 0.01887(12) Uani 1 1 d . . . . .
P3 P 0.81742(5) 0.24331(4) 0.72855(4) 0.02047(12) Uani 1 1 d . . . . .

loop_
_atom_site_aniso_label
_atom_site_aniso_U_11
_atom_site_aniso_U_22
_atom_site_aniso_U_33
_atom_site_aniso_U_23
_atom_site_aniso_U_13
_atom_site_aniso_U_12
C1 0.0280(10) 0.0311(11) 0.0226(10) -0.0105(9) -0.0045(8) -0.0122(9)
C2 0.0335(12) 0.0458(14) 0.0226(11) -0.0150(10) -0.0009(9) -0.0177(10)
C3 0.0347(12) 0.0396(13) 0.0279(12) -0.0047(11) -0.0139(10) -0.0045(10)
C4 0.0498(14) 0.0640(17) 0.0322(13) -0.0211(13) -0.0018(11) -0.0360(13)
C5 0.0237(10) 0.0278(11) 0.0229(10) -0.0110(9) -0.0027(8) -0.0080(8)
C6 0.0267(11) 0.0362(13) 0.0370(13) -0.0153(11) -0.0005(10) -0.0034(9)
C7 0.0297(11) 0.0455(14) 0.0361(13) -0.0181(11) 0.0009(10) -0.0188(10)
C8 0.0306(11) 0.0396(13) 0.0241(11) -0.0096(10) -0.0015(9) -0.0158(10)
C9 0.0220(9) 0.0185(9) 0.0189(10) -0.0062(8) -0.0053(8) -0.0056(7)
C10 0.0132(8) 0.0199(9) 0.0198(9) -0.0088(8) -0.0028(7) -0.0043(7)
C11 0.0198(9) 0.0204(10) 0.0153(9) -0.0051(8) -0.0056(7) -0.0043(7)
C12 0.0169(9) 0.0248(10) 0.0197(10) -0.0128(8) -0.0025(7) -0.0050(7)
C13 0.0163(8) 0.0176(9) 0.0185(9) -0.0078(8) -0.0036(7) -0.0042(7)
C14 0.0229(9) 0.0195(10) 0.0166(9) -0.0053(8) -0.0050(7) -0.0047(8)
C15 0.0232(9) 0.0231(10) 0.0188(10) -0.0111(8) -0.0040(8) -0.0047(8)
C16 0.0137(8) 0.0178(9) 0.0233(10) -0.0079(8) -0.0064(7) -0.0043(7)
C17 0.0197(9) 0.0237(10) 0.0268(11) -0.0124(9) -0.0036(8) -0.0059(8)
C18 0.0222(10) 0.0277(11) 0.0398(13) -0.0211(10) -0.0047(9) -0.0034(8)
C19 0.0259(10) 0.0169(10) 0.0463(14) -0.0113(10) -0.0111(9) -0.0034(8)
C20 0.0237(10) 0.0214(10) 0.0313(11) -0.0054(9) -0.0088(9) -0.0067(8)
C21 0.0187(9) 0.0202(10) 0.0250(10) -0.0085(8) -0.0061(8) -0.0040(7)
C22 0.0210(10) 0.0287(11) 0.0232(10) -0.0105(9) -0.0026(8) -0.0071(8)
C23 0.0224(10) 0.0408(13) 0.0338(12) -0.0136(11) -0.0032(9) -0.0086(9)
C24 0.0315(11) 0.0300(12) 0.0398(13) -0.0131(10) -0.0015(10) -0.0136(9)
C25 0.0285(11) 0.0384(13) 0.0263(11) -0.0041(10) -0.0052(9) -0.0110(10)
C26 0.0241(10) 0.0273(11) 0.0229(11) -0.0064(9) -0.0099(8) -0.0037(8)
C27 0.0281(11) 0.0341(12) 0.0312(12) -0.0074(10) -0.0145(9) 0.0006(9)
C28 0.0291(11) 0.0494(14) 0.0277(12) -0.0197(11) -0.0078(9) -0.0077(10)
C29 0.0319(11) 0.0325(12) 0.0265(12) -0.0004(10) -0.0105(9) -0.0073(9)
C30 0.0319(12) 0.0448(14) 0.0394(13) -0.0273(12) -0.0085(10) 0.0031(10)
C31 0.0250(10) 0.0271(11) 0.0282(11) -0.0048(9) -0.0127(9) -0.0047(8)
C32 0.0216(10) 0.0334(12) 0.0302(11) -0.0083(10) -0.0125(8) -0.0056(8)
C33 0.0317(12) 0.0546(15) 0.0406(14) -0.0323(13) -0.0046(10) -0.0097(11)
C34 0.0298(12) 0.0403(14) 0.0478(15) -0.0019(12) -0.0040(11) -0.0180(11)
C35 0.0441(13) 0.0259(12) 0.0441(14) -0.0129(11) -0.0062(11) -0.0136(10)
C36 0.0399(13) 0.0218(11) 0.0420(14) -0.0127(10) -0.0109(11) 0.0010(9)
C37 0.0203(10) 0.0451(14) 0.0422(14) -0.0227(12) -0.0055(9) -0.0017(9)
C38 0.0647(17) 0.0455(15) 0.0386(14) -0.0141(12) -0.0269(13) -0.0064(13)
C39 0.0287(11) 0.0438(14) 0.0611(17) -0.0309(13) -0.0156(11) -0.0077(10)
C40 0.0306(12) 0.0326(13) 0.0618(17) -0.0206(13) -0.0047(11) -0.0163(10)
C41 0.0522(16) 0.0603(18) 0.0376(15) -0.0031(13) 0.0001(12) -0.0328(14)
Li1 0.0204(16) 0.0283(18) 0.0308(19) -0.0122(16) -0.0078(14) -0.0057(14)
O1 0.0256(7) 0.0274(8) 0.0254(8) -0.0112(6) -0.0097(6) 0.0006(6)
O2 0.0206(7) 0.0374(8) 0.0300(8) -0.0174(7) -0.0068(6) -0.0064(6)
O3 0.0247(7) 0.0249(8) 0.0406(9) -0.0108(7) -0.0066(6) -0.0069(6)
O4 0.0234(7) 0.0278(8) 0.0374(9) -0.0135(7) -0.0083(6) -0.0024(6)
O5 0.0292(8) 0.0309(8) 0.0337(8) -0.0105(7) -0.0144(6) -0.0063(6)
O6 0.0319(8) 0.0308(8) 0.0339(9) -0.0087(7) -0.0030(7) -0.0148(7)
P1 0.0214(2) 0.0188(3) 0.0216(3) -0.0082(2) -0.0042(2) -0.00581(19)
P2 0.0197(2) 0.0173(2) 0.0217(3) -0.0093(2) -0.00568(19) -0.00339(19)
P3 0.0200(2) 0.0212(3) 0.0223(3) -0.0106(2) -0.0072(2) -0.00199(19)

loop_
_atom_type_symbol
_atom_type_description
_atom_type_scat_dispersion_real
_atom_type_scat_dispersion_imag
_atom_type_scat_source
C C 0.0033 0.0016 'International Tables Vol C Tables 4.2.6.8 and 6.1.1.4'
H H 0 0 'International Tables Vol C Tables 4.2.6.8 and 6.1.1.4'
Li Li -0.0003 0.0001 'International Tables Vol C Tables 4.2.6.8 and 6.1.1.4'
O O 0.0106 0.006 'International Tables Vol C Tables 4.2.6.8 and 6.1.1.4'
P P 0.1023 0.0942 'International Tables Vol C Tables 4.2.6.8 and 6.1.1.4'

loop_
_geom_angle_atom_site_label_1
_geom_angle_atom_site_label_2
_geom_angle_atom_site_label_3
_geom_angle
_geom_angle_site_symmetry_1
_geom_angle_site_symmetry_3
_geom_angle_publ_flag
C3 C1 C4 109.10(19) . . ?
C3 C1 C2 108.47(17) . . ?
C4 C1 C2 107.12(17) . . ?
C3 C1 P1 117.31(14) . . ?
C4 C1 P1 109.95(15) . . ?
C2 C1 P1 104.35(14) . . ?
C1 C2 H2A 109.5 . . ?
C1 C2 H2B 109.5 . . ?
H2A C2 H2B 109.5 . . ?
C1 C2 H2C 109.5 . . ?
H2A C2 H2C 109.5 . . ?
H2B C2 H2C 109.5 . . ?
C1 C3 H3A 109.5 . . ?
C1 C3 H3B 109.5 . . ?
H3A C3 H3B 109.5 . . ?
C1 C3 H3C 109.5 . . ?
H3A C3 H3C 109.5 . . ?
H3B C3 H3C 109.5 . . ?
C1 C4 H4A 109.5 . . ?
C1 C4 H4B 109.5 . . ?
H4A C4 H4B 109.5 . . ?
C1 C4 H4C 109.5 . . ?
H4A C4 H4C 109.5 . . ?
H4B C4 H4C 109.5 . . ?
C6 C5 C8 109.21(17) . . ?
C6 C5 C7 109.21(17) . . ?
C8 C5 C7 106.87(17) . . ?
C6 C5 P1 117.02(14) . . ?
C8 C5 P1 105.67(13) . . ?
C7 C5 P1 108.39(13) . . ?
C5 C6 H6A 109.5 . . ?
C5 C6 H6B 109.5 . . ?
H6A C6 H6B 109.5 . . ?
C5 C6 H6C 109.5 . . ?
H6A C6 H6C 109.5 . . ?
H6B C6 H6C 109.5 . . ?
C5 C7 H7A 109.5 . . ?
C5 C7 H7B 109.5 . . ?
H7A C7 H7B 109.5 . . ?
C5 C7 H7C 109.5 . . ?
H7A C7 H7C 109.5 . . ?
H7B C7 H7C 109.5 . . ?
C5 C8 H8A 109.5 . . ?
C5 C8 H8B 109.5 . . ?
H8A C8 H8B 109.5 . . ?
C5 C8 H8C 109.5 . . ?
H8A C8 H8C 109.5 . . ?
H8B C8 H8C 109.5 . . ?
C10 C9 P2 120.67(14) . . ?
C10 C9 H9 119.7 . . ?
P2 C9 H9 119.7 . . ?
C9 C10 C15 124.51(17) . . ?
C9 C10 C11 121.85(17) . . ?
C15 C10 C11 113.63(16) . . ?
C12 C11 C10 122.74(17) . . ?
C12 C11 H11 118.6 . . ?
C10 C11 H11 118.6 . . ?
C11 C12 C13 122.72(17) . . ?
C11 C12 H12 118.6 . . ?
C13 C12 H12 118.6 . . ?
C14 C13 C12 115.16(16) . . ?
C14 C13 C16 121.72(17) . . ?
C12 C13 C16 123.11(17) . . ?
C15 C14 C13 123.33(18) . . ?
C15 C14 H14 118.3 . . ?
C13 C14 H14 118.3 . . ?
C14 C15 C10 122.35(18) . . ?
C14 C15 H15 118.8 . . ?
C10 C15 H15 118.8 . . ?
C17 C16 C21 115.90(16) . . ?
C17 C16 C13 122.17(17) . . ?
C21 C16 C13 121.92(16) . . ?
C18 C17 C16 121.49(19) . . ?
C18 C17 H17 119.3 . . ?
C16 C17 H17 119.3 . . ?
C19 C18 C17 121.33(19) . . ?
C19 C18 H18 119.3 . . ?
C17 C18 H18 119.3 . . ?
C18 C19 C20 118.66(18) . . ?
C18 C19 H19 120.7 . . ?
C20 C19 H19 120.7 . . ?
C21 C20 C19 120.35(19) . . ?
C21 C20 H20 119.8 . . ?
C19 C20 H20 119.8 . . ?
C20 C21 C16 122.21(18) . . ?
C20 C21 H21 118.9 . . ?
C16 C21 H21 118.9 . . ?
C24 C22 C25 108.02(18) . . ?
C24 C22 C23 108.91(18) . . ?
C25 C22 C23 107.23(16) . . ?
C24 C22 P3 116.86(13) . . ?
C25 C22 P3 105.13(14) . . ?
C23 C22 P3 110.22(14) . . ?
C22 C23 H23A 109.5 . . ?
C22 C23 H23B 109.5 . . ?
H23A C23 H23B 109.5 . . ?
C22 C23 H23C 109.5 . . ?
H23A C23 H23C 109.5 . . ?
H23B C23 H23C 109.5 . . ?
C22 C24 H24A 109.5 . . ?
C22 C24 H24B 109.5 . . ?
H24A C24 H24B 109.5 . . ?
C22 C24 H24C 109.5 . . ?
H24A C24 H24C 109.5 . . ?
H24B C24 H24C 109.5 . . ?
C22 C25 H25A 109.5 . . ?
C22 C25 H25B 109.5 . . ?
H25A C25 H25B 109.5 . . ?
C22 C25 H25C 109.5 . . ?
H25A C25 H25C 109.5 . . ?
H25B C25 H25C 109.5 . . ?
C29 C26 C28 108.81(17) . . ?
C29 C26 C27 107.44(17) . . ?
C28 C26 C27 108.61(17) . . ?
C29 C26 P3 106.00(14) . . ?
C28 C26 P3 117.52(15) . . ?
C27 C26 P3 108.05(14) . . ?
C26 C27 H27A 109.5 . . ?
C26 C27 H27B 109.5 . . ?
H27A C27 H27B 109.5 . . ?
C26 C27 H27C 109.5 . . ?
H27A C27 H27C 109.5 . . ?
H27B C27 H27C 109.5 . . ?
C26 C28 H28A 109.5 . . ?
C26 C28 H28B 109.5 . . ?
H28A C28 H28B 109.5 . . ?
C26 C28 H28C 109.5 . . ?
H28A C28 H28C 109.5 . . ?
H28B C28 H28C 109.5 . . ?
C26 C29 H29A 109.5 . . ?
C26 C29 H29B 109.5 . . ?
H29A C29 H29B 109.5 . . ?
C26 C29 H29C 109.5 . . ?
H29A C29 H29C 109.5 . . ?
H29B C29 H29C 109.5 . . ?
O1 C30 H30A 109.5 . . ?
O1 C30 H30B 109.5 . . ?
H30A C30 H30B 109.5 . . ?
O1 C30 H30C 109.5 . . ?
H30A C30 H30C 109.5 . . ?
H30B C30 H30C 109.5 . . ?
O1 C31 C32 107.55(16) . . ?
O1 C31 H31A 110.2 . . ?
C32 C31 H31A 110.2 . . ?
O1 C31 H31B 110.2 . . ?
C32 C31 H31B 110.2 . . ?
H31A C31 H31B 108.5 . . ?
O2 C32 C31 108.45(17) . . ?
O2 C32 H32A 110 . . ?
C31 C32 H32A 110 . . ?
O2 C32 H32B 110 . . ?
C31 C32 H32B 110 . . ?
H32A C32 H32B 108.4 . . ?
O2 C33 H33A 109.5 . . ?
O2 C33 H33B 109.5 . . ?
H33A C33 H33B 109.5 . . ?
O2 C33 H33C 109.5 . . ?
H33A C33 H33C 109.5 . . ?
H33B C33 H33C 109.5 . . ?
O3 C34 H34A 109.5 . . ?
O3 C34 H34B 109.5 . . ?
H34A C34 H34B 109.5 . . ?
O3 C34 H34C 109.5 . . ?
H34A C34 H34C 109.5 . . ?
H34B C34 H34C 109.5 . . ?
O3 C35 C36 108.30(18) . . ?
O3 C35 H35A 110 . . ?
C36 C35 H35A 110 . . ?
O3 C35 H35B 110 . . ?
C36 C35 H35B 110 . . ?
H35A C35 H35B 108.4 . . ?
O4 C36 C35 108.09(18) . . ?
O4 C36 H36A 110.1 . . ?
C35 C36 H36A 110.1 . . ?
O4 C36 H36B 110.1 . . ?
C35 C36 H36B 110.1 . . ?
H36A C36 H36B 108.4 . . ?
O4 C37 H37A 109.5 . . ?
O4 C37 H37B 109.5 . . ?
H37A C37 H37B 109.5 . . ?
O4 C37 H37C 109.5 . . ?
H37A C37 H37C 109.5 . . ?
H37B C37 H37C 109.5 . . ?
O5 C38 H38A 109.5 . . ?
O5 C38 H38B 109.5 . . ?
H38A C38 H38B 109.5 . . ?
O5 C38 H38C 109.5 . . ?
H38A C38 H38C 109.5 . . ?
H38B C38 H38C 109.5 . . ?
O5 C39 C40 108.12(18) . . ?
O5 C39 H39A 110.1 . . ?
C40 C39 H39A 110.1 . . ?
O5 C39 H39B 110.1 . . ?
C40 C39 H39B 110.1 . . ?
H39A C39 H39B 108.4 . . ?
O6 C40 C39 108.16(18) . . ?
O6 C40 H40A 110.1 . . ?
C39 C40 H40A 110.1 . . ?
O6 C40 H40B 110.1 . . ?
C39 C40 H40B 110.1 . . ?
H40A C40 H40B 108.4 . . ?
O6 C41 H41A 109.5 . . ?
O6 C41 H41B 109.5 . . ?
H41A C41 H41B 109.5 . . ?
O6 C41 H41C 109.5 . . ?
H41A C41 H41C 109.5 . . ?
H41B C41 H41C 109.5 . . ?
O2 Li1 O6 92.29(15) . . ?
O2 Li1 O5 163.41(19) . . ?
O6 Li1 O5 78.21(13) . . ?
O2 Li1 O4 93.99(14) . . ?
O6 Li1 O4 91.97(13) . . ?
O5 Li1 O4 99.84(15) . . ?
O2 Li1 O1 77.28(12) . . ?
O6 Li1 O1 99.50(15) . . ?
O5 Li1 O1 90.77(14) . . ?
O4 Li1 O1 165.78(19) . . ?
O2 Li1 O3 97.76(15) . . ?
O6 Li1 O3 165.40(19) . . ?
O5 Li1 O3 94.30(15) . . ?
O4 Li1 O3 76.84(12) . . ?
O1 Li1 O3 93.06(13) . . ?
C31 O1 C30 111.85(16) . . ?
C31 O1 Li1 110.66(14) . . ?
C30 O1 Li1 127.31(16) . . ?
C32 O2 C33 110.93(16) . . ?
C32 O2 Li1 113.27(14) . . ?
C33 O2 Li1 125.32(16) . . ?
C35 O3 C34 111.10(17) . . ?
C35 O3 Li1 111.02(15) . . ?
C34 O3 Li1 121.71(16) . . ?
C37 O4 C36 111.21(16) . . ?
C37 O4 Li1 126.46(15) . . ?
C36 O4 Li1 112.72(14) . . ?
C38 O5 C39 111.65(18) . . ?
C38 O5 Li1 123.87(17) . . ?
C39 O5 Li1 110.52(15) . . ?
C40 O6 C41 113.19(18) . . ?
C40 O6 Li1 110.49(15) . . ?
C41 O6 Li1 127.11(18) . . ?
C5 P1 C1 109.74(9) . . ?
C5 P1 P2 107.17(7) . . ?
C1 P1 P2 97.43(6) . . ?
C9 P2 P3 114.27(7) . . ?
C9 P2 P1 116.20(6) . . ?
P3 P2 P1 97.39(3) . . ?
C26 P3 C22 109.26(9) . . ?
C26 P3 P2 110.89(6) . . ?
C22 P3 P2 99.11(6) . . ?

loop_
_geom_bond_atom_site_label_1
_geom_bond_atom_site_label_2
_geom_bond_distance
_geom_bond_site_symmetry_2
_geom_bond_publ_flag
C1 C3 1.530(3) . ?
C1 C4 1.532(3) . ?
C1 C2 1.540(3) . ?
C1 P1 1.913(2) . ?
C2 H2A 0.98 . ?
C2 H2B 0.98 . ?
C2 H2C 0.98 . ?
C3 H3A 0.98 . ?
C3 H3B 0.98 . ?
C3 H3C 0.98 . ?
C4 H4A 0.98 . ?
C4 H4B 0.98 . ?
C4 H4C 0.98 . ?
C5 C6 1.529(3) . ?
C5 C8 1.530(3) . ?
C5 C7 1.538(3) . ?
C5 P1 1.9022(19) . ?
C6 H6A 0.98 . ?
C6 H6B 0.98 . ?
C6 H6C 0.98 . ?
C7 H7A 0.98 . ?
C7 H7B 0.98 . ?
C7 H7C 0.98 . ?
C8 H8A 0.98 . ?
C8 H8B 0.98 . ?
C8 H8C 0.98 . ?
C9 C10 1.406(2) . ?
C9 P2 1.7612(19) . ?
C9 H9 0.95 . ?
C10 C15 1.429(3) . ?
C10 C11 1.437(2) . ?
C11 C12 1.375(2) . ?
C11 H11 0.95 . ?
C12 C13 1.405(3) . ?
C12 H12 0.95 . ?
C13 C14 1.401(3) . ?
C13 C16 1.466(2) . ?
C14 C15 1.377(3) . ?
C14 H14 0.95 . ?
C15 H15 0.95 . ?
C16 C17 1.405(2) . ?
C16 C21 1.409(3) . ?
C17 C18 1.384(3) . ?
C17 H17 0.95 . ?
C18 C19 1.376(3) . ?
C18 H18 0.95 . ?
C19 C20 1.387(3) . ?
C19 H19 0.95 . ?
C20 C21 1.382(3) . ?
C20 H20 0.95 . ?
C21 H21 0.95 . ?
C22 C24 1.523(3) . ?
C22 C25 1.530(3) . ?
C22 C23 1.536(3) . ?
C22 P3 1.907(2) . ?
C23 H23A 0.98 . ?
C23 H23B 0.98 . ?
C23 H23C 0.98 . ?
C24 H24A 0.98 . ?
C24 H24B 0.98 . ?
C24 H24C 0.98 . ?
C25 H25A 0.98 . ?
C25 H25B 0.98 . ?
C25 H25C 0.98 . ?
C26 C29 1.529(3) . ?
C26 C28 1.533(3) . ?
C26 C27 1.539(3) . ?
C26 P3 1.891(2) . ?
C27 H27A 0.98 . ?
C27 H27B 0.98 . ?
C27 H27C 0.98 . ?
C28 H28A 0.98 . ?
C28 H28B 0.98 . ?
C28 H28C 0.98 . ?
C29 H29A 0.98 . ?
C29 H29B 0.98 . ?
C29 H29C 0.98 . ?
C30 O1 1.426(2) . ?
C30 H30A 0.98 . ?
C30 H30B 0.98 . ?
C30 H30C 0.98 . ?
C31 O1 1.420(2) . ?
C31 C32 1.499(3) . ?
C31 H31A 0.99 . ?
C31 H31B 0.99 . ?
C32 O2 1.425(2) . ?
C32 H32A 0.99 . ?
C32 H32B 0.99 . ?
C33 O2 1.429(2) . ?
C33 H33A 0.98 . ?
C33 H33B 0.98 . ?
C33 H33C 0.98 . ?
C34 O3 1.425(2) . ?
C34 H34A 0.98 . ?
C34 H34B 0.98 . ?
C34 H34C 0.98 . ?
C35 O3 1.422(2) . ?
C35 C36 1.495(3) . ?
C35 H35A 0.99 . ?
C35 H35B 0.99 . ?
C36 O4 1.434(2) . ?
C36 H36A 0.99 . ?
C36 H36B 0.99 . ?
C37 O4 1.427(2) . ?
C37 H37A 0.98 . ?
C37 H37B 0.98 . ?
C37 H37C 0.98 . ?
C38 O5 1.409(3) . ?
C38 H38A 0.98 . ?
C38 H38B 0.98 . ?
C38 H38C 0.98 . ?
C39 O5 1.425(2) . ?
C39 C40 1.488(3) . ?
C39 H39A 0.99 . ?
C39 H39B 0.99 . ?
C40 O6 1.417(3) . ?
C40 H40A 0.99 . ?
C40 H40B 0.99 . ?
C41 O6 1.424(3) . ?
C41 H41A 0.98 . ?
C41 H41B 0.98 . ?
C41 H41C 0.98 . ?
Li1 O2 2.118(4) . ?
Li1 O6 2.121(4) . ?
Li1 O5 2.132(4) . ?
Li1 O4 2.138(3) . ?
Li1 O1 2.140(3) . ?
Li1 O3 2.170(4) . ?
P1 P2 2.2465(7) . ?
P2 P3 2.2107(7) . ?

loop_
_geom_torsion_atom_site_label_1
_geom_torsion_atom_site_label_2
_geom_torsion_atom_site_label_3
_geom_torsion_atom_site_label_4
_geom_torsion
_geom_torsion_site_symmetry_1
_geom_torsion_site_symmetry_2
_geom_torsion_site_symmetry_3
_geom_torsion_site_symmetry_4
_geom_torsion_publ_flag
P2 C9 C10 C15 6.6(3) . . . . ?
P2 C9 C10 C11 -172.72(13) . . . . ?
C9 C10 C11 C12 177.12(17) . . . . ?
C15 C10 C11 C12 -2.3(3) . . . . ?
C10 C11 C12 C13 -0.3(3) . . . . ?
C11 C12 C13 C14 2.1(3) . . . . ?
C11 C12 C13 C16 -178.57(17) . . . . ?
C12 C13 C14 C15 -1.4(3) . . . . ?
C16 C13 C14 C15 179.28(17) . . . . ?
C13 C14 C15 C10 -1.2(3) . . . . ?
C9 C10 C15 C14 -176.39(18) . . . . ?
C11 C10 C15 C14 3.0(3) . . . . ?
C14 C13 C16 C17 160.50(18) . . . . ?
C12 C13 C16 C17 -18.8(3) . . . . ?
C14 C13 C16 C21 -18.6(3) . . . . ?
C12 C13 C16 C21 162.10(17) . . . . ?
C21 C16 C17 C18 2.1(3) . . . . ?
C13 C16 C17 C18 -177.04(18) . . . . ?
C16 C17 C18 C19 -0.2(3) . . . . ?
C17 C18 C19 C20 -1.7(3) . . . . ?
C18 C19 C20 C21 1.7(3) . . . . ?
C19 C20 C21 C16 0.3(3) . . . . ?
C17 C16 C21 C20 -2.2(3) . . . . ?
C13 C16 C21 C20 176.99(18) . . . . ?
O1 C31 C32 O2 52.1(2) . . . . ?
O3 C35 C36 O4 53.1(2) . . . . ?
O5 C39 C40 O6 55.2(2) . . . . ?
C32 C31 O1 C30 166.92(16) . . . . ?
C32 C31 O1 Li1 -45.0(2) . . . . ?
C31 C32 O2 C33 178.51(17) . . . . ?
C31 C32 O2 Li1 -34.5(2) . . . . ?
C36 C35 O3 C34 178.93(18) . . . . ?
C36 C35 O3 Li1 -42.3(2) . . . . ?
C35 C36 O4 C37 172.80(18) . . . . ?
C35 C36 O4 Li1 -38.6(2) . . . . ?
C40 C39 O5 C38 177.76(18) . . . . ?
C40 C39 O5 Li1 -40.2(2) . . . . ?
C39 C40 O6 C41 167.87(17) . . . . ?
C39 C40 O6 Li1 -42.7(2) . . . . ?
C10 C9 P2 P3 121.81(14) . . . . ?
C10 C9 P2 P1 -125.91(14) . . . . ?
C29 C26 P3 C22 162.46(13) . . . . ?
C28 C26 P3 C22 40.61(16) . . . . ?
C27 C26 P3 C22 -82.63(16) . . . . ?
C29 C26 P3 P2 54.23(14) . . . . ?
C28 C26 P3 P2 -67.62(15) . . . . ?
C27 C26 P3 P2 169.14(12) . . . . ?
